data_4024674
loop_
_publ_author_name
'Graham Pattison'
'Graham Sandford'
'Dmitry S. Yufit'
'Judith A. K. Howard'
'John A. Christopher'
'David D. Miller'

_publ_contact_author_address
;
Department of Chemistry
University of Durham
South Rd.
Durham
DH1 3LE
UK
;
_publ_contact_author_email d.s.yufit@durham.ac.uk
_publ_contact_author_fax '0191 384 4737'
_publ_contact_author_name 'Dmitry Yufit'
_publ_contact_author_phone '0191 334 2004'
_publ_section_title
;
Polysubstituted Pyridazinones from Sequential Nucleophilic Substitution
Reactions of Tetrafluoropyridazine
;
_journal_name_full 'Journal of Organic Chemistry'
_journal_page_first 5533
_journal_page_last 5540
_journal_paper_doi 10.1021/jo9006943
_journal_volume 74
_journal_year 2009
_chemical_formula_moiety 'C11 H9 F2 N3 O'
_chemical_formula_sum 'C11 H9 F2 N3 O'
_chemical_formula_weight 237.21
_chemical_name_systematic
; 
4-(benzylamino)-5,6-difluoropyridazin-3(2H)-one 
;
_space_group_IT_number 2
_symmetry_cell_setting triclinic
_symmetry_Int_Tables_number 2
_symmetry_space_group_name_Hall '-P 1'
_symmetry_space_group_name_H-M 'P -1'
_atom_sites_solution_hydrogens difmap
_atom_sites_solution_primary direct
_atom_sites_solution_secondary difmap
_audit_creation_method
;
manual editing of the CIF file 
created by SHELXTL Ver. 6.14
and processed with modiCIfer-09152005. 
;
_cell_angle_alpha 95.333(2)
_cell_angle_beta 95.092(2)
_cell_angle_gamma 90.950(2)
_cell_formula_units_Z 4
_cell_length_a 5.5843(4)
_cell_length_b 7.7332(5)
_cell_length_c 23.7937(15)
_cell_measurement_reflns_used 4567
_cell_measurement_temperature 120(2)
_cell_measurement_theta_max 30.42
_cell_measurement_theta_min 2.59
_cell_volume 1018.71(12)
_computing_cell_refinement 'SAINT Ver. 6.45  (Bruker-AXS, 2003)'
_computing_data_collection 'SMART Ver. 5.630 (Bruker-AXS, 2003)'
_computing_data_reduction 'SAINT Ver. 6.45'
_computing_molecular_graphics 'SHELXTL Ver. 6.14'
_computing_publication_material 'SHELXTL Ver. 6.14'
_computing_structure_refinement 'SHELXTL Ver. 6.14'
_computing_structure_solution 'SHELXTL Ver. 6.14 (Bruker-AXS, 2003)'
_diffrn_ambient_temperature 120(2)
_diffrn_measured_fraction_theta_full 0.982
_diffrn_measured_fraction_theta_max 0.982
_diffrn_measurement_device_type 'Bruker SMART CCD 6000'
_diffrn_measurement_method '0.30\% \w scans'
_diffrn_radiation_monochromator graphite
_diffrn_radiation_source 'fine-focus sealed tube'
_diffrn_radiation_type Mo-K\a
_diffrn_radiation_wavelength 0.71073
_diffrn_reflns_av_R_equivalents 0.0262
_diffrn_reflns_av_sigmaI/netI 0.0416
_diffrn_reflns_limit_h_max 6
_diffrn_reflns_limit_h_min -7
_diffrn_reflns_limit_k_max 10
_diffrn_reflns_limit_k_min -10
_diffrn_reflns_limit_l_max 31
_diffrn_reflns_limit_l_min -31
_diffrn_reflns_number 9115
_diffrn_reflns_theta_full 28.00
_diffrn_reflns_theta_max 28.00
_diffrn_reflns_theta_min 1.73
_diffrn_standards_decay_% 0
_diffrn_standards_interval_count 0
_diffrn_standards_interval_time 0
_diffrn_standards_number 0
_exptl_absorpt_coefficient_mu 0.128
_exptl_absorpt_correction_T_max 0.9873
_exptl_absorpt_correction_T_min 0.9505
_exptl_absorpt_correction_type multi-scan
_exptl_absorpt_process_details
;
SADABS  (Bruker-AXS, 2003)
;
_exptl_crystal_colour colorless
_exptl_crystal_density_diffrn 1.547
_exptl_crystal_density_method 'not measured'
_exptl_crystal_description prism
_exptl_crystal_F_000 488
_exptl_crystal_size_max 0.40
_exptl_crystal_size_mid 0.20
_exptl_crystal_size_min 0.10
_refine_diff_density_max 0.473
_refine_diff_density_min -0.371
_refine_diff_density_rms 0.084
_refine_ls_extinction_method none
_refine_ls_goodness_of_fit_ref 1.140
_refine_ls_hydrogen_treatment refall
_refine_ls_matrix_type full
_refine_ls_number_parameters 379
_refine_ls_number_reflns 4843
_refine_ls_number_restraints 0
_refine_ls_restrained_S_all 1.140
_refine_ls_R_factor_all 0.0780
_refine_ls_R_factor_gt 0.0703
_refine_ls_shift/su_max 0.000
_refine_ls_shift/su_mean 0.000
_refine_ls_structure_factor_coef Fsqd
_refine_ls_weighting_details 'calc w=1/[\s^2^(Fo^2^)+(0.0250P)^2^+3.2500P] where P=(Fo^2^+2Fc^2^)/3'
_refine_ls_weighting_scheme calc
_refine_ls_wR_factor_gt 0.1719
_refine_ls_wR_factor_ref 0.1749
_reflns_number_gt 4138
_reflns_number_total 4843
_reflns_threshold_expression I>2\s(I)
_cod_data_source_file jo9006943_si_003.cif
_cod_data_source_block 2c_s538
_cod_depositor_comments
;
The following automatic conversions were performed:
'_symmetry_cell_setting' value 'Triclinic' changed to 'triclinic'
according to '/home/saulius/struct/CIF-dictionaries/cif_core.dic'
dictionary named 'cif_core.dic' version 2.4.1 from 2010-06-29.

Automatic conversion script
Id: cif_fix_enum 1527 2010-12-29 10:47:43Z saulius 
;
_cod_original_sg_symbol_Hall '-P 1        '
_cod_original_sg_symbol_H-M 'P -1        '
_cod_database_code 4024674

loop_
_symmetry_equiv_pos_as_xyz
'x, y, z'
'-x, -y, -z'

loop_
_atom_site_label
_atom_site_type_symbol
_atom_site_fract_x
_atom_site_fract_y
_atom_site_fract_z
_atom_site_U_iso_or_equiv
_atom_site_adp_type
_atom_site_occupancy
_atom_site_symmetry_multiplicity
_atom_site_calc_flag
_atom_site_refinement_flags
_atom_site_disorder_assembly
_atom_site_disorder_group
F1 F -0.3099(3) 0.4089(2) 0.02572(8) 0.0259(4) Uani 1 1 d . . .
F2 F -0.2568(4) 0.3322(3) -0.08304(8) 0.0301(4) Uani 1 1 d . . .
F21 F 1.2442(3) 0.9268(2) 0.44289(8) 0.0246(4) Uani 1 1 d . . .
F22 F 1.3393(3) 0.8408(2) 0.54837(8) 0.0257(4) Uani 1 1 d . . .
O1 O 0.3995(4) 0.0943(3) 0.06297(9) 0.0236(5) Uani 1 1 d . . .
O2 O 0.5202(4) 0.5977(3) 0.43884(9) 0.0218(5) Uani 1 1 d . . .
N1 N 0.0794(5) 0.1858(3) -0.06711(11) 0.0239(6) Uani 1 1 d . . .
N2 N 0.2423(5) 0.1293(3) -0.02704(11) 0.0215(5) Uani 1 1 d . . .
N3 N 0.0521(5) 0.2816(4) 0.10843(12) 0.0230(6) Uani 1 1 d . . .
N21 N 0.9949(5) 0.6912(3) 0.54804(11) 0.0199(5) Uani 1 1 d . . .
N22 N 0.7851(5) 0.6344(3) 0.51733(11) 0.0199(5) Uani 1 1 d . . .
N23 N 0.7849(5) 0.7987(3) 0.38177(11) 0.0213(5) Uani 1 1 d . . .
C1 C 0.2418(5) 0.1549(4) 0.03009(13) 0.0194(6) Uani 1 1 d . . .
C2 C 0.0450(5) 0.2571(4) 0.05219(13) 0.0201(6) Uani 1 1 d . . .
C3 C -0.1191(6) 0.3138(4) 0.01194(13) 0.0210(6) Uani 1 1 d . . .
C4 C -0.0915(6) 0.2734(4) -0.04593(14) 0.0230(6) Uani 1 1 d . . .
C5 C -0.1255(6) 0.3700(5) 0.14152(14) 0.0249(7) Uani 1 1 d . . .
C6 C -0.0266(5) 0.4056(4) 0.20273(13) 0.0198(6) Uani 1 1 d . . .
C7 C -0.1596(6) 0.3565(4) 0.24566(14) 0.0229(6) Uani 1 1 d . . .
C8 C -0.0740(6) 0.3937(4) 0.30233(14) 0.0254(7) Uani 1 1 d . . .
C9 C 0.1483(6) 0.4801(4) 0.31616(14) 0.0272(7) Uani 1 1 d . . .
C10 C 0.2813(6) 0.5286(4) 0.27347(15) 0.0270(7) Uani 1 1 d . . .
C11 C 0.1947(6) 0.4926(4) 0.21708(14) 0.0237(6) Uani 1 1 d . . .
C21 C 0.7122(5) 0.6608(4) 0.46346(13) 0.0185(6) Uani 1 1 d . . .
C22 C 0.8709(5) 0.7698(4) 0.43447(13) 0.0175(6) Uani 1 1 d . . .
C23 C 1.0818(5) 0.8260(4) 0.46466(13) 0.0189(6) Uani 1 1 d . . .
C24 C 1.1313(5) 0.7822(4) 0.52023(13) 0.0196(6) Uani 1 1 d . . .
C25 C 0.8962(6) 0.9084(4) 0.34363(13) 0.0217(6) Uani 1 1 d . . .
C26 C 0.7176(5) 0.9297(4) 0.29355(13) 0.0195(6) Uani 1 1 d . . .
C27 C 0.7583(6) 0.8550(4) 0.23982(14) 0.0231(6) Uani 1 1 d . . .
C28 C 0.5915(6) 0.8717(4) 0.19351(14) 0.0264(7) Uani 1 1 d . . .
C29 C 0.3822(6) 0.9606(4) 0.20122(15) 0.0269(7) Uani 1 1 d . . .
C30 C 0.3409(6) 1.0362(4) 0.25449(15) 0.0244(6) Uani 1 1 d . . .
C31 C 0.5092(6) 1.0216(4) 0.30049(14) 0.0227(6) Uani 1 1 d . . .
H2N H 0.364(8) 0.071(6) -0.0388(18) 0.036(12) Uiso 1 1 d . . .
H3N H 0.161(8) 0.242(6) 0.1268(19) 0.036(12) Uiso 1 1 d . . .
H51 H -0.167(7) 0.476(5) 0.1263(17) 0.029(10) Uiso 1 1 d . . .
H52 H -0.291(10) 0.298(7) 0.135(2) 0.065(16) Uiso 1 1 d . . .
H7 H -0.317(9) 0.313(6) 0.235(2) 0.048(13) Uiso 1 1 d . . .
H8 H -0.170(8) 0.364(6) 0.334(2) 0.045(13) Uiso 1 1 d . . .
H9 H 0.199(7) 0.503(5) 0.3559(17) 0.026(10) Uiso 1 1 d . . .
H10 H 0.437(8) 0.593(6) 0.2877(18) 0.035(11) Uiso 1 1 d . . .
H11 H 0.287(7) 0.525(5) 0.1880(16) 0.022(9) Uiso 1 1 d . . .
H22N H 0.686(7) 0.570(5) 0.5369(16) 0.020(9) Uiso 1 1 d . . .
H23N H 0.638(10) 0.754(7) 0.369(2) 0.057(15) Uiso 1 1 d . . .
H251 H 1.050(7) 0.851(5) 0.3293(16) 0.024(9) Uiso 1 1 d . . .
H252 H 0.940(7) 1.029(5) 0.3633(16) 0.026(10) Uiso 1 1 d . . .
H27 H 0.904(7) 0.801(5) 0.2306(15) 0.021(9) Uiso 1 1 d . . .
H28 H 0.643(9) 0.818(6) 0.153(2) 0.053(14) Uiso 1 1 d . . .
H29 H 0.265(7) 0.968(5) 0.1675(17) 0.031(10) Uiso 1 1 d . . .
H30 H 0.187(8) 1.095(6) 0.2614(18) 0.036(11) Uiso 1 1 d . . .
H31 H 0.484(6) 1.078(4) 0.3367(15) 0.015(8) Uiso 1 1 d . . .

loop_
_atom_site_aniso_label
_atom_site_aniso_U_11
_atom_site_aniso_U_22
_atom_site_aniso_U_33
_atom_site_aniso_U_23
_atom_site_aniso_U_13
_atom_site_aniso_U_12
F1 0.0244(10) 0.0244(9) 0.0288(10) 0.0041(7) 0.0000(8) 0.0054(7)
F2 0.0322(11) 0.0314(10) 0.0261(10) 0.0057(8) -0.0049(8) 0.0026(8)
F21 0.0198(9) 0.0220(9) 0.0331(10) 0.0076(7) 0.0032(7) -0.0059(7)
F22 0.0196(9) 0.0269(10) 0.0288(10) 0.0010(8) -0.0047(7) -0.0048(7)
O1 0.0240(11) 0.0233(11) 0.0236(11) 0.0027(9) 0.0008(9) 0.0030(9)
O2 0.0184(10) 0.0218(11) 0.0252(11) 0.0062(9) -0.0008(8) -0.0035(8)
N1 0.0283(14) 0.0219(13) 0.0212(13) 0.0034(10) -0.0011(11) -0.0035(11)
N2 0.0228(13) 0.0209(13) 0.0208(13) 0.0013(10) 0.0024(10) 0.0004(10)
N3 0.0242(14) 0.0230(13) 0.0219(13) 0.0031(10) 0.0008(11) 0.0053(11)
N21 0.0183(12) 0.0192(12) 0.0215(12) 0.0008(10) -0.0008(10) -0.0011(9)
N22 0.0186(12) 0.0180(12) 0.0230(12) 0.0025(10) 0.0008(10) -0.0032(10)
N23 0.0208(13) 0.0207(12) 0.0225(13) 0.0049(10) 0.0009(10) -0.0056(10)
C1 0.0200(14) 0.0150(13) 0.0232(14) 0.0015(11) 0.0030(11) -0.0016(11)
C2 0.0218(15) 0.0135(13) 0.0247(15) -0.0010(11) 0.0035(12) -0.0023(11)
C3 0.0219(15) 0.0154(13) 0.0260(15) 0.0030(11) 0.0026(12) -0.0022(11)
C4 0.0262(16) 0.0176(14) 0.0243(15) 0.0032(11) -0.0027(12) -0.0044(12)
C5 0.0224(16) 0.0308(17) 0.0215(15) 0.0011(13) 0.0031(12) 0.0036(13)
C6 0.0196(14) 0.0180(13) 0.0214(14) 0.0011(11) 0.0003(11) 0.0025(11)
C7 0.0213(15) 0.0210(14) 0.0266(16) 0.0014(12) 0.0041(12) 0.0001(12)
C8 0.0277(17) 0.0247(16) 0.0246(16) 0.0033(12) 0.0052(13) 0.0019(13)
C9 0.0292(17) 0.0272(16) 0.0234(16) -0.0028(13) -0.0032(13) 0.0035(13)
C10 0.0233(16) 0.0232(15) 0.0326(17) -0.0037(13) -0.0008(13) -0.0006(12)
C11 0.0215(15) 0.0214(15) 0.0284(16) 0.0017(12) 0.0039(12) -0.0004(12)
C21 0.0190(14) 0.0143(13) 0.0225(14) 0.0014(11) 0.0032(11) 0.0012(10)
C22 0.0173(13) 0.0129(12) 0.0228(14) 0.0032(10) 0.0032(11) 0.0013(10)
C23 0.0164(13) 0.0154(13) 0.0256(15) 0.0028(11) 0.0051(11) -0.0027(10)
C24 0.0175(14) 0.0163(13) 0.0241(14) -0.0014(11) 0.0001(11) -0.0009(11)
C25 0.0210(15) 0.0214(14) 0.0231(15) 0.0054(12) 0.0007(12) -0.0039(11)
C26 0.0196(14) 0.0172(13) 0.0220(14) 0.0053(11) 0.0016(11) -0.0037(11)
C27 0.0233(15) 0.0200(14) 0.0263(15) 0.0020(12) 0.0040(12) -0.0003(12)
C28 0.0296(17) 0.0276(16) 0.0216(15) 0.0016(12) 0.0029(13) -0.0051(13)
C29 0.0279(17) 0.0228(15) 0.0299(17) 0.0080(13) -0.0024(13) -0.0059(13)
C30 0.0227(15) 0.0190(14) 0.0326(17) 0.0078(12) 0.0034(13) -0.0015(12)
C31 0.0237(15) 0.0193(14) 0.0256(15) 0.0024(12) 0.0053(12) -0.0021(12)

loop_
_atom_type_symbol
_atom_type_description
_atom_type_scat_dispersion_real
_atom_type_scat_dispersion_imag
_atom_type_scat_source
C C 0.0033 0.0016 'International Tables Vol C Tables 4.2.6.8 and 6.1.1.4'
H H 0.0000 0.0000 'International Tables Vol C Tables 4.2.6.8 and 6.1.1.4'
N N 0.0061 0.0033 'International Tables Vol C Tables 4.2.6.8 and 6.1.1.4'
O O 0.0106 0.0060 'International Tables Vol C Tables 4.2.6.8 and 6.1.1.4'
F F 0.0171 0.0103 'International Tables Vol C Tables 4.2.6.8 and 6.1.1.4'

loop_
_geom_angle_atom_site_label_1
_geom_angle_atom_site_label_2
_geom_angle_atom_site_label_3
_geom_angle
_geom_angle_site_symmetry_1
_geom_angle_site_symmetry_3
_geom_angle_publ_flag
C4 N1 N2 113.4(3) . . yes
C1 N2 N1 127.7(3) . . yes
C1 N2 H2N 115(3) . . ?
N1 N2 H2N 118(3) . . ?
C2 N3 C5 126.8(3) . . yes
C2 N3 H3N 118(3) . . ?
C5 N3 H3N 115(3) . . ?
C24 N21 N22 113.2(3) . . yes
C21 N22 N21 127.8(3) . . yes
C21 N22 H22N 118(2) . . ?
N21 N22 H22N 114(2) . . ?
C22 N23 C25 126.9(3) . . yes
C22 N23 H23N 117(3) . . ?
C25 N23 H23N 116(3) . . ?
O1 C1 N2 122.2(3) . . yes
O1 C1 C2 120.9(3) . . yes
N2 C1 C2 116.8(3) . . yes
N3 C2 C3 129.3(3) . . yes
N3 C2 C1 115.2(3) . . yes
C3 C2 C1 115.5(3) . . yes
F1 C3 C2 122.3(3) . . yes
F1 C3 C4 117.7(3) . . yes
C2 C3 C4 120.0(3) . . yes
N1 C4 F2 116.2(3) . . yes
N1 C4 C3 126.6(3) . . yes
F2 C4 C3 117.2(3) . . yes
N3 C5 C6 110.2(3) . . yes
N3 C5 H51 110(2) . . ?
C6 C5 H51 110(2) . . ?
N3 C5 H52 109(3) . . ?
C6 C5 H52 115(3) . . ?
H51 C5 H52 103(4) . . ?
C7 C6 C11 119.2(3) . . yes
C7 C6 C5 120.0(3) . . yes
C11 C6 C5 120.7(3) . . yes
C8 C7 C6 120.6(3) . . yes
C8 C7 H7 122(3) . . ?
C6 C7 H7 117(3) . . ?
C7 C8 C9 119.7(3) . . yes
C7 C8 H8 122(3) . . ?
C9 C8 H8 119(3) . . ?
C10 C9 C8 119.8(3) . . yes
C10 C9 H9 124(2) . . ?
C8 C9 H9 116(2) . . ?
C9 C10 C11 120.4(3) . . yes
C9 C10 H10 114(2) . . ?
C11 C10 H10 126(2) . . ?
C10 C11 C6 120.3(3) . . yes
C10 C11 H11 120(2) . . ?
C6 C11 H11 120(2) . . ?
O2 C21 N22 122.4(3) . . yes
O2 C21 C22 120.9(3) . . yes
N22 C21 C22 116.7(3) . . yes
N23 C22 C23 129.7(3) . . yes
N23 C22 C21 114.3(3) . . yes
C23 C22 C21 115.9(3) . . yes
F21 C23 C22 121.9(3) . . yes
F21 C23 C24 118.4(3) . . yes
C22 C23 C24 119.7(3) . . yes
N21 C24 F22 115.6(3) . . yes
N21 C24 C23 126.7(3) . . yes
F22 C24 C23 117.7(3) . . yes
N23 C25 C26 108.6(2) . . yes
N23 C25 H251 111(2) . . ?
C26 C25 H251 109(2) . . ?
N23 C25 H252 111(2) . . ?
C26 C25 H252 108(2) . . ?
H251 C25 H252 109(3) . . ?
C31 C26 C27 119.2(3) . . yes
C31 C26 C25 120.5(3) . . yes
C27 C26 C25 120.3(3) . . yes
C26 C27 C28 120.5(3) . . yes
C26 C27 H27 125(2) . . ?
C28 C27 H27 115(2) . . ?
C29 C28 C27 119.7(3) . . yes
C29 C28 H28 125(3) . . ?
C27 C28 H28 116(3) . . ?
C30 C29 C28 120.1(3) . . yes
C30 C29 H29 122(2) . . ?
C28 C29 H29 118(2) . . ?
C29 C30 C31 120.0(3) . . yes
C29 C30 H30 121(2) . . ?
C31 C30 H30 119(2) . . ?
C26 C31 C30 120.4(3) . . yes
C26 C31 H31 120(2) . . ?
C30 C31 H31 120(2) . . ?

loop_
_geom_bond_atom_site_label_1
_geom_bond_atom_site_label_2
_geom_bond_distance
_geom_bond_site_symmetry_2
_geom_bond_publ_flag
F1 C3 1.352(4) . yes
F2 C4 1.335(4) . yes
F21 C23 1.354(3) . yes
F22 C24 1.338(3) . yes
O1 C1 1.252(4) . yes
O2 C21 1.245(4) . yes
N1 C4 1.291(4) . yes
N1 N2 1.365(4) . yes
N2 C1 1.355(4) . yes
N2 H2N 0.87(5) . ?
N3 C2 1.331(4) . yes
N3 C5 1.460(4) . yes
N3 H3N 0.80(5) . ?
N21 C24 1.293(4) . yes
N21 N22 1.368(3) . yes
N22 C21 1.345(4) . yes
N22 H22N 0.92(4) . ?
N23 C22 1.342(4) . yes
N23 C25 1.468(4) . yes
N23 H23N 0.90(5) . ?
C1 C2 1.471(4) . yes
C2 C3 1.373(4) . yes
C3 C4 1.406(4) . yes
C5 C6 1.510(4) . yes
C5 H51 0.95(4) . ?
C5 H52 1.07(6) . ?
C6 C7 1.392(4) . yes
C6 C11 1.397(4) . yes
C7 C8 1.392(5) . yes
C7 H7 0.94(5) . ?
C8 C9 1.398(5) . yes
C8 H8 1.00(5) . ?
C9 C10 1.385(5) . yes
C9 H9 0.96(4) . ?
C10 C11 1.386(5) . yes
C10 H10 1.01(4) . ?
C11 H11 0.95(4) . ?
C21 C22 1.471(4) . yes
C22 C23 1.366(4) . yes
C23 C24 1.400(4) . yes
C25 C26 1.508(4) . yes
C25 H251 1.04(4) . ?
C25 H252 1.02(4) . ?
C26 C31 1.388(4) . yes
C26 C27 1.392(4) . yes
C27 C28 1.395(5) . yes
C27 H27 0.95(4) . ?
C28 C29 1.384(5) . yes
C28 H28 1.08(5) . ?
C29 C30 1.386(5) . yes
C29 H29 1.00(4) . ?
C30 C31 1.392(5) . yes
C30 H30 1.00(4) . ?
C31 H31 0.95(4) . ?

loop_
_geom_hbond_atom_site_label_D
_geom_hbond_atom_site_label_H
_geom_hbond_atom_site_label_A
_geom_hbond_distance_DH
_geom_hbond_distance_HA
_geom_hbond_distance_DA
_geom_hbond_angle_DHA
_geom_hbond_site_symmetry_A
N2 H2N O1 0.87(5) 1.94(5) 2.805(4) 170(4) 2_655
N3 H3N O1 0.80(5) 2.34(4) 2.685(4) 107(4) .
N22 H22N O2 0.92(4) 1.88(4) 2.788(3) 167(3) 2_666
N23 H23N O2 0.90(5) 2.27(5) 2.668(3) 106(4) .
